data_4084463
loop_
_publ_author_name
'Wakioka, Masayuki'
'Nakamura, Yuki'
'Hihara, Yoshihiro'
'Ozawa, Fumiyuki'
'Sakaki, Shigeyoshi'

_publ_section_title
;
 Effects of PAr3Ligands on Direct Arylation of Heteroarenes with Isolated
 [Pd(2,6-Me2C6H3)(\m-O2CMe)(PAr3)]4Complexes
;
_journal_issue 21
_journal_name_full Organometallics
_journal_page_first 6247
_journal_paper_doi 10.1021/om500922n
_journal_volume 33
_journal_year 2014
_chemical_formula_moiety '(C112 H96 F12 O8 P4 Pd4), 6(C4 H8 O)'
_chemical_formula_sum 'C136 H144 F12 O14 P4 Pd4'
_chemical_formula_weight 2779.99
_space_group_IT_number 15
_symmetry_cell_setting monoclinic
_symmetry_Int_Tables_number 15
_symmetry_space_group_name_Hall '-C 2yc'
_symmetry_space_group_name_H-M 'C 1 2/c 1'
_atom_sites_solution_hydrogens geom
_atom_sites_solution_primary direct
_atom_sites_solution_secondary difmap
_audit_creation_method SHELXL-97
_cell_angle_alpha 90.00
_cell_angle_beta 97.712(2)
_cell_angle_gamma 90.00
_cell_formula_units_Z 4
_cell_length_a 30.313(7)
_cell_length_b 14.755(3)
_cell_length_c 28.978(6)
_cell_measurement_reflns_used 14578
_cell_measurement_temperature 173(2)
_cell_measurement_theta_max 4-046.cif
_cell_measurement_theta_min 3.0761
_cell_volume 12844(5)
_computing_cell_refinement 'CrystalClear (Rigaku Inc., 2008)'
_computing_data_collection 'CrystalClear (Rigaku Inc., 2008)'
_computing_data_reduction 'CrystalClear (Rigaku Inc., 2008)'
_computing_molecular_graphics 'SHELXL-97 (Sheldrick, 1997)'
_computing_publication_material 'Yadokari-XG 2009 (Wakita,Nemoto et al., 2009)'
_computing_structure_refinement 'SHELXL-97 (Sheldrick, 1997)'
_computing_structure_solution 'SHELXS-97 (Sheldrick, 1990)'
_diffrn_ambient_temperature 173(2)
_diffrn_measured_fraction_theta_full 0.995
_diffrn_measured_fraction_theta_max 0.995
_diffrn_measurement_device_type CCD
_diffrn_measurement_method 'phi and omega scans'
_diffrn_radiation_monochromator Confocal
_diffrn_radiation_probe x-ray
_diffrn_radiation_type MoK\a
_diffrn_radiation_wavelength 0.71070
_diffrn_reflns_av_R_equivalents 0.0324
_diffrn_reflns_av_sigmaI/netI 0.0291
_diffrn_reflns_limit_h_max 36
_diffrn_reflns_limit_h_min -36
_diffrn_reflns_limit_k_max 17
_diffrn_reflns_limit_k_min -17
_diffrn_reflns_limit_l_max 34
_diffrn_reflns_limit_l_min -34
_diffrn_reflns_number 53465
_diffrn_reflns_theta_full 25.50
_diffrn_reflns_theta_max 25.50
_diffrn_reflns_theta_min 3.08
_diffrn_source 'Rotating Anode'
_exptl_absorpt_coefficient_mu 0.679
_exptl_absorpt_correction_T_max 0.9050
_exptl_absorpt_correction_T_min 0.8120
_exptl_absorpt_correction_type numerical
_exptl_crystal_colour colorless
_exptl_crystal_density_diffrn 1.438
_exptl_crystal_density_method 'not measured'
_exptl_crystal_description block
_exptl_crystal_F_000 5696
_exptl_crystal_recrystallization_method THF/pentane
_exptl_crystal_size_max 0.32
_exptl_crystal_size_mid 0.30
_exptl_crystal_size_min 0.15
_refine_diff_density_max 1.307
_refine_diff_density_min -1.100
_refine_diff_density_rms 0.097
_refine_ls_extinction_method none
_refine_ls_goodness_of_fit_ref 1.083
_refine_ls_hydrogen_treatment constr
_refine_ls_matrix_type full
_refine_ls_number_parameters 697
_refine_ls_number_reflns 11913
_refine_ls_number_restraints 0
_refine_ls_restrained_S_all 1.083
_refine_ls_R_factor_all 0.0562
_refine_ls_R_factor_gt 0.0500
_refine_ls_shift/su_max 0.003
_refine_ls_shift/su_mean 0.000
_refine_ls_structure_factor_coef Fsqd
_refine_ls_weighting_details 'calc w=1/[\s^2^(Fo^2^)+(0.0713P)^2^+50.3354P] where P=(Fo^2^+2Fc^2^)/3'
_refine_ls_weighting_scheme calc
_refine_ls_wR_factor_gt 0.1279
_refine_ls_wR_factor_ref 0.1348
_reflns_number_gt 10601
_reflns_number_total 11913
_reflns_threshold_expression >2sigma(I)
_cod_data_source_file om500922n_si_002.cif
_cod_data_source_block 1c
_cod_depositor_comments 'Adding full bibliography for 4084463.cif.'
_cod_original_sg_symbol_H-M 'C 2/c'
_cod_database_code 4084463

loop_
_symmetry_equiv_pos_as_xyz
'x, y, z'
'-x, y, -z+1/2'
'x+1/2, y+1/2, z'
'-x+1/2, y+1/2, -z+1/2'
'-x, -y, -z'
'x, -y, z-1/2'
'-x+1/2, -y+1/2, -z'
'x+1/2, -y+1/2, z-1/2'

loop_
_atom_site_label
_atom_site_type_symbol
_atom_site_fract_x
_atom_site_fract_y
_atom_site_fract_z
_atom_site_U_iso_or_equiv
_atom_site_adp_type
_atom_site_occupancy
_atom_site_symmetry_multiplicity
_atom_site_calc_flag
_atom_site_refinement_flags
Pd1 Pd 0.568176(9) 0.699004(18) 0.347946(9) 0.02550(9) Uani 1 1 d .
Pd2 Pd 0.583497(9) 0.531683(19) 0.192861(9) 0.02684(9) Uani 1 1 d .
O1 O 0.57324(9) 0.60366(18) 0.29463(9) 0.0314(6) Uani 1 1 d .
C1 C 0.55792(12) 0.5242(3) 0.28990(13) 0.0281(8) Uani 1 1 d .
O2 O 0.55497(9) 0.48231(18) 0.25150(9) 0.0319(6) Uani 1 1 d .
C2 C 0.54430(15) 0.4743(3) 0.33073(14) 0.0379(9) Uani 1 1 d .
H1 H 0.5704 0.4647 0.3541 0.057 Uiso 1 1 calc R
H2 H 0.5315 0.4156 0.3204 0.057 Uiso 1 1 calc R
H3 H 0.5221 0.5101 0.3445 0.057 Uiso 1 1 calc R
O3 O 0.50841(8) 0.74912(18) 0.30917(9) 0.0306(6) Uani 1 1 d .
C3 C 0.47142(12) 0.7085(3) 0.30508(12) 0.0281(8) Uani 1 1 d .
O4 O 0.53243(9) 0.62818(18) 0.18046(9) 0.0329(6) Uani 1 1 d .
C4 C 0.43094(13) 0.7601(3) 0.28405(14) 0.0364(9) Uani 1 1 d .
H4 H 0.4219 0.7391 0.2521 0.055 Uiso 1 1 calc R
H5 H 0.4379 0.8250 0.2837 0.055 Uiso 1 1 calc R
H6 H 0.4066 0.7500 0.3026 0.055 Uiso 1 1 calc R
P1 P 0.56874(3) 0.81882(6) 0.39475(3) 0.0270(2) Uani 1 1 d .
P2 P 0.62705(3) 0.40928(7) 0.19761(3) 0.0286(2) Uani 1 1 d .
C5 C 0.62623(13) 0.6587(3) 0.38271(13) 0.0321(8) Uani 1 1 d .
C6 C 0.66593(13) 0.6805(3) 0.36485(15) 0.0372(9) Uani 1 1 d .
C7 C 0.70676(15) 0.6528(3) 0.38891(17) 0.0487(11) Uani 1 1 d .
H7 H 0.7336 0.6695 0.3775 0.058 Uiso 1 1 calc R
C8 C 0.70874(17) 0.6017(4) 0.42890(19) 0.0573(14) Uani 1 1 d .
H8 H 0.7367 0.5827 0.4447 0.069 Uiso 1 1 calc R
C9 C 0.66977(18) 0.5782(3) 0.44600(16) 0.0504(12) Uani 1 1 d .
H9 H 0.6713 0.5415 0.4731 0.060 Uiso 1 1 calc R
C10 C 0.62805(14) 0.6074(3) 0.42415(14) 0.0377(9) Uani 1 1 d .
C11 C 0.66516(14) 0.7351(3) 0.32062(16) 0.0459(11) Uani 1 1 d .
H10 H 0.6473 0.7034 0.2949 0.069 Uiso 1 1 calc R
H11 H 0.6956 0.7427 0.3134 0.069 Uiso 1 1 calc R
H12 H 0.6521 0.7948 0.3249 0.069 Uiso 1 1 calc R
C12 C 0.58708(17) 0.5855(3) 0.44612(15) 0.0484(11) Uani 1 1 d .
H13 H 0.5788 0.5221 0.4399 0.073 Uiso 1 1 calc R
H14 H 0.5626 0.6250 0.4329 0.073 Uiso 1 1 calc R
H15 H 0.5932 0.5954 0.4798 0.073 Uiso 1 1 calc R
C13 C 0.61122(13) 0.5760(3) 0.13802(14) 0.0328(8) Uani 1 1 d .
C14 C 0.58950(14) 0.5616(3) 0.09275(14) 0.0383(9) Uani 1 1 d .
C15 C 0.60916(17) 0.5933(3) 0.05485(16) 0.0481(11) Uani 1 1 d .
H16 H 0.5949 0.5825 0.0241 0.058 Uiso 1 1 calc R
C16 C 0.64889(18) 0.6400(4) 0.06123(18) 0.0541(12) Uani 1 1 d .
H17 H 0.6618 0.6613 0.0352 0.065 Uiso 1 1 calc R
C17 C 0.66960(16) 0.6554(3) 0.10564(18) 0.0505(12) Uani 1 1 d .
H18 H 0.6967 0.6885 0.1100 0.061 Uiso 1 1 calc R
C18 C 0.65197(14) 0.6238(3) 0.14444(15) 0.0376(9) Uani 1 1 d .
C19 C 0.54556(16) 0.5113(3) 0.08443(16) 0.0468(11) Uani 1 1 d .
H19 H 0.5383 0.4976 0.0512 0.070 Uiso 1 1 calc R
H20 H 0.5220 0.5492 0.0944 0.070 Uiso 1 1 calc R
H21 H 0.5479 0.4547 0.1023 0.070 Uiso 1 1 calc R
C20 C 0.67712(15) 0.6405(3) 0.19219(17) 0.0474(11) Uani 1 1 d .
H22 H 0.6946 0.5866 0.2025 0.071 Uiso 1 1 calc R
H23 H 0.6560 0.6535 0.2141 0.071 Uiso 1 1 calc R
H24 H 0.6971 0.6924 0.1909 0.071 Uiso 1 1 calc R
C21 C 0.60265(13) 0.8235(3) 0.45177(13) 0.0299(8) Uani 1 1 d .
C22 C 0.64923(13) 0.8182(3) 0.45535(14) 0.0358(9) Uani 1 1 d .
H25 H 0.6631 0.8128 0.4280 0.043 Uiso 1 1 calc R
C23 C 0.67531(14) 0.8210(3) 0.49904(15) 0.0386(9) Uani 1 1 d .
H26 H 0.7069 0.8181 0.5018 0.046 Uiso 1 1 calc R
C24 C 0.65414(14) 0.8280(3) 0.53766(14) 0.0374(9) Uani 1 1 d .
C25 C 0.60860(15) 0.8315(3) 0.53583(14) 0.0403(9) Uani 1 1 d .
H27 H 0.5951 0.8351 0.5635 0.048 Uiso 1 1 calc R
C26 C 0.58282(13) 0.8295(3) 0.49237(14) 0.0346(8) Uani 1 1 d .
H28 H 0.5513 0.8322 0.4903 0.042 Uiso 1 1 calc R
F1 F 0.67940(9) 0.8315(2) 0.58058(9) 0.0515(7) Uani 1 1 d .
C27 C 0.51340(12) 0.8506(3) 0.40776(13) 0.0298(8) Uani 1 1 d .
C28 C 0.47992(13) 0.7865(3) 0.40727(14) 0.0356(9) Uani 1 1 d .
H29 H 0.4859 0.7248 0.4011 0.043 Uiso 1 1 calc R
C29 C 0.43753(15) 0.8123(3) 0.41585(17) 0.0483(11) Uani 1 1 d .
H30 H 0.4142 0.7691 0.4154 0.058 Uiso 1 1 calc R
C30 C 0.43057(15) 0.9019(4) 0.42502(18) 0.0506(12) Uani 1 1 d .
C31 C 0.46313(16) 0.9665(3) 0.42746(18) 0.0491(11) Uani 1 1 d .
H31 H 0.4573 1.0275 0.4353 0.059 Uiso 1 1 calc R
C32 C 0.50459(15) 0.9403(3) 0.41815(15) 0.0406(9) Uani 1 1 d .
H32 H 0.5276 0.9843 0.4188 0.049 Uiso 1 1 calc R
F2 F 0.38884(10) 0.9286(3) 0.43228(15) 0.0854(11) Uani 1 1 d .
C33 C 0.58527(13) 0.9172(3) 0.36277(14) 0.0335(8) Uani 1 1 d .
C34 C 0.61563(17) 0.9825(3) 0.38169(17) 0.0516(12) Uani 1 1 d .
H33 H 0.6303 0.9756 0.4126 0.062 Uiso 1 1 calc R
C35 C 0.6245(2) 1.0577(4) 0.3556(2) 0.0724(18) Uani 1 1 d .
H34 H 0.6449 1.1027 0.3685 0.087 Uiso 1 1 calc R
C36 C 0.6031(2) 1.0659(4) 0.3109(2) 0.0681(16) Uani 1 1 d .
C37 C 0.57322(19) 1.0038(3) 0.29116(17) 0.0544(13) Uani 1 1 d .
H35 H 0.5589 1.0114 0.2602 0.065 Uiso 1 1 calc R
C38 C 0.56415(16) 0.9293(3) 0.31713(15) 0.0434(10) Uani 1 1 d .
H36 H 0.5432 0.8855 0.3038 0.052 Uiso 1 1 calc R
F3 F 0.61167(17) 1.1394(3) 0.28567(15) 0.1158(18) Uani 1 1 d .
C39 C 0.65605(12) 0.3875(3) 0.25602(13) 0.0326(8) Uani 1 1 d .
C40 C 0.67462(16) 0.3021(3) 0.26764(17) 0.0459(11) Uani 1 1 d .
H37 H 0.6726 0.2557 0.2447 0.055 Uiso 1 1 calc R
C41 C 0.69580(18) 0.2847(4) 0.31185(18) 0.0574(14) Uani 1 1 d .
H38 H 0.7091 0.2275 0.3195 0.069 Uiso 1 1 calc R
C42 C 0.69707(18) 0.3526(4) 0.34458(17) 0.0570(14) Uani 1 1 d .
C43 C 0.67907(16) 0.4367(4) 0.33526(16) 0.0505(12) Uani 1 1 d .
H39 H 0.6803 0.4816 0.3589 0.061 Uiso 1 1 calc R
C44 C 0.65880(13) 0.4544(3) 0.28992(14) 0.0373(9) Uani 1 1 d .
H40 H 0.6468 0.5128 0.2823 0.045 Uiso 1 1 calc R
F4 F 0.71726(15) 0.3349(3) 0.38854(12) 0.0928(13) Uani 1 1 d .
C45 C 0.59422(13) 0.3058(3) 0.18523(13) 0.0317(8) Uani 1 1 d .
C46 C 0.61126(15) 0.2279(3) 0.16634(14) 0.0371(9) Uani 1 1 d .
H41 H 0.6400 0.2297 0.1568 0.045 Uiso 1 1 calc R
C47 C 0.58684(16) 0.1485(3) 0.16141(15) 0.0431(10) Uani 1 1 d .
H42 H 0.5986 0.0958 0.1488 0.052 Uiso 1 1 calc R
C48 C 0.54530(17) 0.1476(3) 0.17503(15) 0.0457(11) Uani 1 1 d .
C49 C 0.52673(16) 0.2226(3) 0.19314(16) 0.0451(10) Uani 1 1 d .
H43 H 0.4976 0.2200 0.2017 0.054 Uiso 1 1 calc R
C50 C 0.55134(14) 0.3016(3) 0.19858(15) 0.0392(9) Uani 1 1 d .
H44 H 0.5392 0.3537 0.2115 0.047 Uiso 1 1 calc R
F5 F 0.52179(12) 0.0690(2) 0.17139(11) 0.0660(9) Uani 1 1 d .
C51 C 0.67035(13) 0.4015(3) 0.15972(15) 0.0359(9) Uani 1 1 d .
C52 C 0.71504(15) 0.4159(3) 0.17719(18) 0.0494(11) Uani 1 1 d .
H45 H 0.7237 0.4244 0.2096 0.059 Uiso 1 1 calc R
C53 C 0.74687(18) 0.4179(4) 0.1467(2) 0.0663(16) Uani 1 1 d .
H46 H 0.7773 0.4288 0.1580 0.080 Uiso 1 1 calc R
C54 C 0.7334(2) 0.4037(4) 0.1004(2) 0.0664(17) Uani 1 1 d .
C55 C 0.6902(2) 0.3893(3) 0.08227(18) 0.0562(13) Uani 1 1 d .
H47 H 0.6823 0.3799 0.0498 0.067 Uiso 1 1 calc R
C56 C 0.65836(17) 0.3884(3) 0.11187(15) 0.0433(10) Uani 1 1 d .
H48 H 0.6280 0.3788 0.0997 0.052 Uiso 1 1 calc R
F6 F 0.76517(13) 0.4049(3) 0.07093(15) 0.1001(15) Uani 1 1 d .
O5 O -0.00072(17) 0.6855(3) 0.05589(17) 0.0852(13) Uiso 1 1 d .
C57 C 0.0071(3) 0.7800(5) 0.0587(3) 0.090(2) Uiso 1 1 d .
H49 H 0.0167 0.8020 0.0293 0.108 Uiso 1 1 calc R
H50 H 0.0310 0.7934 0.0845 0.108 Uiso 1 1 calc R
C58 C -0.0336(3) 0.8252(6) 0.0666(3) 0.102(2) Uiso 1 1 d .
H51 H -0.0310 0.8478 0.0990 0.123 Uiso 1 1 calc R
H52 H -0.0394 0.8775 0.0452 0.123 Uiso 1 1 calc R
C59 C -0.0693(4) 0.7608(8) 0.0583(4) 0.135(4) Uiso 1 1 d .
H53 H -0.0870 0.7706 0.0274 0.163 Uiso 1 1 calc R
H54 H -0.0892 0.7646 0.0826 0.163 Uiso 1 1 calc R
C60 C -0.0455(3) 0.6708(6) 0.0601(3) 0.092(2) Uiso 1 1 d .
H55 H -0.0481 0.6402 0.0900 0.110 Uiso 1 1 calc R
H56 H -0.0592 0.6314 0.0345 0.110 Uiso 1 1 calc R
C64 C 0.1790(5) 0.4186(10) 0.2266(5) 0.170(5) Uiso 1 1 d .
H64 H 0.1959 0.3652 0.2399 0.204 Uiso 1 1 calc R
H63 H 0.1493 0.4172 0.2371 0.204 Uiso 1 1 calc R
C63 C 0.1740(4) 0.4136(9) 0.1779(4) 0.148(4) Uiso 1 1 d .
H57 H 0.1422 0.4143 0.1647 0.178 Uiso 1 1 calc R
H58 H 0.1880 0.3579 0.1676 0.178 Uiso 1 1 calc R
C62 C 0.1978(3) 0.4980(6) 0.1634(3) 0.107(3) Uiso 1 1 d .
H60 H 0.2237 0.4801 0.1480 0.128 Uiso 1 1 calc R
H59 H 0.1773 0.5339 0.1410 0.128 Uiso 1 1 calc R
C61 C 0.2126(4) 0.5523(8) 0.2041(4) 0.125(3) Uiso 1 1 d .
H61 H 0.1970 0.6113 0.2025 0.150 Uiso 1 1 calc R
H62 H 0.2451 0.5633 0.2070 0.150 Uiso 1 1 calc R
O6 O 0.2016(4) 0.4991(8) 0.2430(4) 0.191(4) Uiso 1 1 d .
O7 O 0.1792(3) 0.6447(5) 0.4502(3) 0.142(2) Uiso 1 1 d .
C65 C 0.2264(2) 0.6406(5) 0.4517(3) 0.086(2) Uiso 1 1 d .
H65 H 0.2389 0.7021 0.4490 0.103 Uiso 1 1 calc R
H66 H 0.2346 0.6027 0.4259 0.103 Uiso 1 1 calc R
C66 C 0.2435(3) 0.5997(5) 0.4975(3) 0.087(2) Uiso 1 1 d .
H67 H 0.2542 0.5372 0.4934 0.105 Uiso 1 1 calc R
H68 H 0.2683 0.6361 0.5136 0.105 Uiso 1 1 calc R
C67 C 0.2054(3) 0.5993(7) 0.5243(3) 0.107(3) Uiso 1 1 d .
H69 H 0.2036 0.5403 0.5402 0.128 Uiso 1 1 calc R
H70 H 0.2091 0.6476 0.5483 0.128 Uiso 1 1 calc R
C68 C 0.1659(3) 0.6145(6) 0.4927(3) 0.103(2) Uiso 1 1 d .
H71 H 0.1485 0.5578 0.4877 0.124 Uiso 1 1 calc R
H72 H 0.1472 0.6609 0.5052 0.124 Uiso 1 1 calc R

loop_
_atom_site_aniso_label
_atom_site_aniso_U_11
_atom_site_aniso_U_22
_atom_site_aniso_U_33
_atom_site_aniso_U_23
_atom_site_aniso_U_13
_atom_site_aniso_U_12
Pd1 0.02671(15) 0.02691(16) 0.02243(16) -0.00083(10) 0.00159(11) -0.00236(10)
Pd2 0.02607(15) 0.02834(16) 0.02628(16) -0.00151(11) 0.00418(11) 0.00148(10)
O1 0.0352(14) 0.0338(14) 0.0259(13) -0.0042(11) 0.0065(11) -0.0032(11)
C1 0.0231(17) 0.032(2) 0.0289(19) 0.0004(15) 0.0038(14) 0.0030(14)
O2 0.0317(14) 0.0359(14) 0.0286(14) -0.0054(11) 0.0061(11) -0.0021(11)
C2 0.045(2) 0.037(2) 0.033(2) 0.0021(17) 0.0070(18) -0.0024(17)
O3 0.0293(13) 0.0313(14) 0.0302(14) 0.0011(11) 0.0002(10) -0.0034(11)
C3 0.0304(19) 0.032(2) 0.0228(18) -0.0026(15) 0.0057(14) -0.0019(15)
O4 0.0311(13) 0.0327(14) 0.0340(14) -0.0044(12) 0.0010(11) 0.0042(11)
C4 0.034(2) 0.040(2) 0.034(2) -0.0006(17) -0.0012(16) 0.0030(17)
P1 0.0293(5) 0.0276(5) 0.0241(5) -0.0010(4) 0.0031(4) -0.0037(4)
P2 0.0292(5) 0.0299(5) 0.0269(5) -0.0007(4) 0.0048(4) 0.0028(4)
C5 0.034(2) 0.0297(19) 0.0297(19) -0.0065(16) -0.0049(15) -0.0001(15)
C6 0.032(2) 0.037(2) 0.041(2) -0.0079(18) -0.0009(17) 0.0013(16)
C7 0.032(2) 0.055(3) 0.055(3) -0.014(2) -0.0084(19) 0.0020(19)
C8 0.045(3) 0.059(3) 0.060(3) -0.014(3) -0.021(2) 0.014(2)
C9 0.067(3) 0.041(3) 0.036(2) -0.0024(19) -0.017(2) 0.009(2)
C10 0.047(2) 0.031(2) 0.032(2) -0.0025(16) -0.0083(17) -0.0012(17)
C11 0.035(2) 0.059(3) 0.045(3) -0.001(2) 0.0069(18) -0.008(2)
C12 0.071(3) 0.040(2) 0.032(2) 0.0100(19) -0.001(2) -0.005(2)
C13 0.0331(19) 0.034(2) 0.033(2) 0.0030(16) 0.0084(16) 0.0067(16)
C14 0.046(2) 0.036(2) 0.034(2) 0.0020(17) 0.0101(18) 0.0071(18)
C15 0.064(3) 0.050(3) 0.032(2) 0.006(2) 0.014(2) 0.016(2)
C16 0.061(3) 0.055(3) 0.052(3) 0.012(2) 0.030(2) 0.011(2)
C17 0.045(3) 0.049(3) 0.063(3) 0.013(2) 0.025(2) 0.002(2)
C18 0.036(2) 0.034(2) 0.045(2) 0.0021(18) 0.0126(18) 0.0042(17)
C19 0.055(3) 0.050(3) 0.033(2) -0.002(2) -0.0033(19) -0.002(2)
C20 0.036(2) 0.053(3) 0.054(3) -0.001(2) 0.007(2) -0.007(2)
C21 0.0323(19) 0.0298(19) 0.0270(19) -0.0001(15) 0.0018(15) -0.0016(15)
C22 0.035(2) 0.042(2) 0.031(2) -0.0064(17) 0.0054(16) -0.0087(17)
C23 0.030(2) 0.046(2) 0.039(2) -0.0060(19) 0.0018(17) -0.0071(17)
C24 0.043(2) 0.038(2) 0.028(2) -0.0043(17) -0.0034(17) -0.0017(18)
C25 0.045(2) 0.049(2) 0.027(2) -0.0035(18) 0.0053(17) 0.0036(19)
C26 0.033(2) 0.039(2) 0.033(2) -0.0017(17) 0.0056(16) 0.0004(16)
F1 0.0480(15) 0.0704(18) 0.0320(13) -0.0019(12) -0.0093(11) -0.0039(13)
C27 0.0316(19) 0.033(2) 0.0242(18) -0.0005(15) 0.0017(14) 0.0007(15)
C28 0.036(2) 0.037(2) 0.034(2) 0.0000(17) 0.0088(16) -0.0021(17)
C29 0.037(2) 0.056(3) 0.054(3) -0.004(2) 0.014(2) -0.008(2)
C30 0.037(2) 0.064(3) 0.052(3) -0.004(2) 0.012(2) 0.011(2)
C31 0.046(3) 0.040(2) 0.062(3) 0.000(2) 0.010(2) 0.013(2)
C32 0.042(2) 0.035(2) 0.045(2) -0.0013(19) 0.0077(19) -0.0016(18)
F2 0.0451(17) 0.093(3) 0.123(3) -0.014(2) 0.0288(19) 0.0169(17)
C33 0.038(2) 0.030(2) 0.034(2) 0.0012(16) 0.0112(16) -0.0036(16)
C34 0.061(3) 0.048(3) 0.043(3) 0.004(2) -0.005(2) -0.023(2)
C35 0.088(4) 0.055(3) 0.069(4) 0.013(3) -0.008(3) -0.044(3)
C36 0.086(4) 0.054(3) 0.061(3) 0.025(3) 0.001(3) -0.029(3)
C37 0.076(3) 0.047(3) 0.039(3) 0.014(2) 0.002(2) -0.015(2)
C38 0.055(3) 0.036(2) 0.038(2) 0.0030(18) 0.0042(19) -0.013(2)
F3 0.159(4) 0.087(3) 0.092(3) 0.052(2) -0.018(3) -0.071(3)
C39 0.0297(19) 0.037(2) 0.030(2) 0.0027(16) 0.0006(15) -0.0032(16)
C40 0.053(3) 0.038(2) 0.044(3) 0.0019(19) -0.005(2) -0.0002(19)
C41 0.065(3) 0.042(3) 0.058(3) 0.012(2) -0.018(3) -0.003(2)
C42 0.064(3) 0.062(3) 0.038(3) 0.011(2) -0.021(2) -0.011(3)
C43 0.053(3) 0.062(3) 0.033(2) -0.007(2) -0.005(2) -0.009(2)
C44 0.033(2) 0.041(2) 0.036(2) -0.0011(18) -0.0006(17) 0.0008(17)
F4 0.125(3) 0.089(3) 0.0498(19) 0.0155(18) -0.042(2) -0.009(2)
C45 0.039(2) 0.0291(19) 0.0268(19) -0.0013(15) 0.0022(16) 0.0039(15)
C46 0.047(2) 0.036(2) 0.028(2) -0.0006(17) 0.0020(17) 0.0050(18)
C47 0.062(3) 0.033(2) 0.033(2) -0.0056(18) 0.003(2) 0.0026(19)
C48 0.068(3) 0.036(2) 0.033(2) -0.0055(18) 0.005(2) -0.015(2)
C49 0.046(2) 0.045(2) 0.046(3) -0.010(2) 0.014(2) -0.010(2)
C50 0.041(2) 0.037(2) 0.041(2) -0.0074(18) 0.0091(18) -0.0046(17)
F5 0.092(2) 0.0444(16) 0.0633(19) -0.0115(14) 0.0153(17) -0.0294(16)
C51 0.036(2) 0.033(2) 0.041(2) 0.0051(17) 0.0112(17) 0.0088(16)
C52 0.037(2) 0.055(3) 0.058(3) 0.013(2) 0.014(2) 0.013(2)
C53 0.042(3) 0.079(4) 0.083(4) 0.027(3) 0.027(3) 0.024(3)
C54 0.070(4) 0.064(3) 0.077(4) 0.025(3) 0.051(3) 0.031(3)
C55 0.083(4) 0.046(3) 0.047(3) 0.011(2) 0.033(3) 0.021(3)
C56 0.059(3) 0.036(2) 0.038(2) 0.0039(18) 0.016(2) 0.010(2)
F6 0.091(3) 0.118(3) 0.108(3) 0.036(3) 0.075(2) 0.042(2)

loop_
_atom_type_symbol
_atom_type_description
_atom_type_scat_dispersion_real
_atom_type_scat_dispersion_imag
_atom_type_scat_source
C C 0.0033 0.0016 'International Tables Vol C Tables 4.2.6.8 and 6.1.1.4'
H H 0.0000 0.0000 'International Tables Vol C Tables 4.2.6.8 and 6.1.1.4'
F F 0.0171 0.0103 'International Tables Vol C Tables 4.2.6.8 and 6.1.1.4'
O O 0.0106 0.0060 'International Tables Vol C Tables 4.2.6.8 and 6.1.1.4'
P P 0.1023 0.0942 'International Tables Vol C Tables 4.2.6.8 and 6.1.1.4'
Pd Pd -0.9988 1.0072 'International Tables Vol C Tables 4.2.6.8 and 6.1.1.4'

loop_
_geom_angle_atom_site_label_1
_geom_angle_atom_site_label_2
_geom_angle_atom_site_label_3
_geom_angle
_geom_angle_site_symmetry_1
_geom_angle_site_symmetry_3
C5 Pd1 O1 91.43(13) . .
C5 Pd1 O3 176.34(14) . .
O1 Pd1 O3 89.17(10) . .
C5 Pd1 P1 89.72(11) . .
O1 Pd1 P1 168.45(8) . .
O3 Pd1 P1 88.98(8) . .
C13 Pd2 O4 91.21(13) . .
C13 Pd2 O2 178.82(13) . .
O4 Pd2 O2 89.97(11) . .
C13 Pd2 P2 90.31(11) . .
O4 Pd2 P2 167.66(8) . .
O2 Pd2 P2 88.52(8) . .
C1 O1 Pd1 129.6(2) . .
O1 C1 O2 122.1(3) . .
O1 C1 C2 120.5(3) . .
O2 C1 C2 117.4(3) . .
C1 O2 Pd2 123.0(2) . .
C1 C2 H1 109.5 . .
C1 C2 H2 109.5 . .
H1 C2 H2 109.5 . .
C1 C2 H3 109.5 . .
H1 C2 H3 109.5 . .
H2 C2 H3 109.5 . .
C3 O3 Pd1 124.4(2) . .
O3 C3 O4 122.2(3) . 2_655
O3 C3 C4 117.6(3) . .
O4 C3 C4 120.1(3) 2_655 .
C3 O4 Pd2 132.6(2) 2_655 .
C3 C4 H4 109.5 . .
C3 C4 H5 109.5 . .
H4 C4 H5 109.5 . .
C3 C4 H6 109.5 . .
H4 C4 H6 109.5 . .
H5 C4 H6 109.5 . .
C21 P1 C33 105.62(18) . .
C21 P1 C27 102.97(17) . .
C33 P1 C27 102.86(18) . .
C21 P1 Pd1 122.57(13) . .
C33 P1 Pd1 107.58(13) . .
C27 P1 Pd1 113.36(13) . .
C51 P2 C39 104.52(19) . .
C51 P2 C45 104.21(19) . .
C39 P2 C45 102.47(18) . .
C51 P2 Pd2 118.78(13) . .
C39 P2 Pd2 113.99(14) . .
C45 P2 Pd2 111.19(13) . .
C6 C5 C10 119.7(4) . .
C6 C5 Pd1 119.0(3) . .
C10 C5 Pd1 121.3(3) . .
C7 C6 C5 119.5(4) . .
C7 C6 C11 119.4(4) . .
C5 C6 C11 121.1(4) . .
C8 C7 C6 121.0(5) . .
C8 C7 H7 119.5 . .
C6 C7 H7 119.5 . .
C7 C8 C9 119.7(4) . .
C7 C8 H8 120.2 . .
C9 C8 H8 120.2 . .
C8 C9 C10 121.4(5) . .
C8 C9 H9 119.3 . .
C10 C9 H9 119.3 . .
C9 C10 C5 118.5(4) . .
C9 C10 C12 119.2(4) . .
C5 C10 C12 122.3(4) . .
C6 C11 H10 109.5 . .
C6 C11 H11 109.5 . .
H10 C11 H11 109.5 . .
C6 C11 H12 109.5 . .
H10 C11 H12 109.5 . .
H11 C11 H12 109.5 . .
C10 C12 H13 109.5 . .
C10 C12 H14 109.5 . .
H13 C12 H14 109.5 . .
C10 C12 H15 109.5 . .
H13 C12 H15 109.5 . .
H14 C12 H15 109.5 . .
C14 C13 C18 119.4(4) . .
C14 C13 Pd2 119.9(3) . .
C18 C13 Pd2 120.7(3) . .
C15 C14 C13 119.2(4) . .
C15 C14 C19 119.8(4) . .
C13 C14 C19 121.0(4) . .
C16 C15 C14 121.2(5) . .
C16 C15 H16 119.4 . .
C14 C15 H16 119.4 . .
C17 C16 C15 119.3(4) . .
C17 C16 H17 120.3 . .
C15 C16 H17 120.3 . .
C16 C17 C18 121.7(5) . .
C16 C17 H18 119.1 . .
C18 C17 H18 119.1 . .
C17 C18 C13 119.1(4) . .
C17 C18 C20 119.0(4) . .
C13 C18 C20 121.9(4) . .
C14 C19 H19 109.5 . .
C14 C19 H20 109.5 . .
H19 C19 H20 109.5 . .
C14 C19 H21 109.5 . .
H19 C19 H21 109.5 . .
H20 C19 H21 109.5 . .
C18 C20 H22 109.5 . .
C18 C20 H23 109.5 . .
H22 C20 H23 109.5 . .
C18 C20 H24 109.5 . .
H22 C20 H24 109.5 . .
H23 C20 H24 109.5 . .
C26 C21 C22 119.0(3) . .
C26 C21 P1 120.8(3) . .
C22 C21 P1 120.2(3) . .
C23 C22 C21 120.3(4) . .
C23 C22 H25 119.8 . .
C21 C22 H25 119.8 . .
C24 C23 C22 118.2(4) . .
C24 C23 H26 120.9 . .
C22 C23 H26 120.9 . .
C23 C24 F1 118.6(4) . .
C23 C24 C25 123.4(4) . .
F1 C24 C25 118.0(4) . .
C24 C25 C26 118.3(4) . .
C24 C25 H27 120.9 . .
C26 C25 H27 120.9 . .
C25 C26 C21 120.8(4) . .
C25 C26 H28 119.6 . .
C21 C26 H28 119.6 . .
C28 C27 C32 119.3(4) . .
C28 C27 P1 120.9(3) . .
C32 C27 P1 119.7(3) . .
C27 C28 C29 120.3(4) . .
C27 C28 H29 119.9 . .
C29 C28 H29 119.9 . .
C30 C29 C28 117.8(4) . .
C30 C29 H30 121.1 . .
C28 C29 H30 121.1 . .
C31 C30 F2 117.9(5) . .
C31 C30 C29 123.6(4) . .
F2 C30 C29 118.5(5) . .
C30 C31 C32 117.8(4) . .
C30 C31 H31 121.1 . .
C32 C31 H31 121.1 . .
C31 C32 C27 121.1(4) . .
C31 C32 H32 119.5 . .
C27 C32 H32 119.5 . .
C34 C33 C38 118.5(4) . .
C34 C33 P1 124.2(3) . .
C38 C33 P1 117.3(3) . .
C35 C34 C33 120.3(4) . .
C35 C34 H33 119.9 . .
C33 C34 H33 119.9 . .
C36 C35 C34 118.9(5) . .
C36 C35 H34 120.6 . .
C34 C35 H34 120.6 . .
F3 C36 C37 118.5(5) . .
F3 C36 C35 118.7(5) . .
C37 C36 C35 122.7(5) . .
C36 C37 C38 118.5(5) . .
C36 C37 H35 120.8 . .
C38 C37 H35 120.8 . .
C37 C38 C33 121.1(4) . .
C37 C38 H36 119.4 . .
C33 C38 H36 119.4 . .
C44 C39 C40 119.0(4) . .
C44 C39 P2 120.4(3) . .
C40 C39 P2 120.5(3) . .
C41 C40 C39 120.8(4) . .
C41 C40 H37 119.6 . .
C39 C40 H37 119.6 . .
C42 C41 C40 118.1(5) . .
C42 C41 H38 120.9 . .
C40 C41 H38 120.9 . .
F4 C42 C43 118.4(5) . .
F4 C42 C41 118.2(5) . .
C43 C42 C41 123.4(4) . .
C42 C43 C44 117.9(4) . .
C42 C43 H39 121.0 . .
C44 C43 H39 121.0 . .
C39 C44 C43 120.6(4) . .
C39 C44 H40 119.7 . .
C43 C44 H40 119.7 . .
C46 C45 C50 118.3(4) . .
C46 C45 P2 122.8(3) . .
C50 C45 P2 118.7(3) . .
C47 C46 C45 121.0(4) . .
C47 C46 H41 119.5 . .
C45 C46 H41 119.5 . .
C48 C47 C46 118.6(4) . .
C48 C47 H42 120.7 . .
C46 C47 H42 120.7 . .
F5 C48 C47 118.6(4) . .
F5 C48 C49 118.6(4) . .
C47 C48 C49 122.7(4) . .
C48 C49 C50 118.7(4) . .
C48 C49 H43 120.7 . .
C50 C49 H43 120.7 . .
C49 C50 C45 120.7(4) . .
C49 C50 H44 119.7 . .
C45 C50 H44 119.7 . .
C52 C51 C56 119.4(4) . .
C52 C51 P2 120.9(3) . .
C56 C51 P2 119.5(3) . .
C53 C52 C51 119.6(5) . .
C53 C52 H45 120.2 . .
C51 C52 H45 120.2 . .
C54 C53 C52 118.6(5) . .
C54 C53 H46 120.7 . .
C52 C53 H46 120.7 . .
C55 C54 C53 123.3(5) . .
C55 C54 F6 118.7(6) . .
C53 C54 F6 118.0(6) . .
C54 C55 C56 118.7(5) . .
C54 C55 H47 120.6 . .
C56 C55 H47 120.6 . .
C55 C56 C51 120.4(5) . .
C55 C56 H48 119.8 . .
C51 C56 H48 119.8 . .
C60 O5 C57 107.7(6) . .
O5 C57 C58 108.9(7) . .
O5 C57 H49 109.9 . .
C58 C57 H49 109.9 . .
O5 C57 H50 109.9 . .
C58 C57 H50 109.9 . .
H49 C57 H50 108.3 . .
C59 C58 C57 107.8(8) . .
C59 C58 H51 110.1 . .
C57 C58 H51 110.1 . .
C59 C58 H52 110.1 . .
C57 C58 H52 110.1 . .
H51 C58 H52 108.5 . .
C58 C59 C60 103.3(9) . .
C58 C59 H53 111.1 . .
C60 C59 H53 111.1 . .
C58 C59 H54 111.1 . .
C60 C59 H54 111.1 . .
H53 C59 H54 109.1 . .
O5 C60 C59 109.1(7) . .
O5 C60 H55 109.9 . .
C59 C60 H55 109.9 . .
O5 C60 H56 109.9 . .
C59 C60 H56 109.9 . .
H55 C60 H56 108.3 . .
C63 C64 O6 111.3(13) . .
C63 C64 H64 109.4 . .
O6 C64 H64 109.4 . .
C63 C64 H63 109.4 . .
O6 C64 H63 109.4 . .
H64 C64 H63 108.0 . .
C64 C63 C62 104.2(11) . .
C64 C63 H57 110.9 . .
C62 C63 H57 110.9 . .
C64 C63 H58 110.9 . .
C62 C63 H58 110.9 . .
H57 C63 H58 108.9 . .
C61 C62 C63 109.5(9) . .
C61 C62 H60 109.8 . .
C63 C62 H60 109.8 . .
C61 C62 H59 109.8 . .
C63 C62 H59 109.8 . .
H60 C62 H59 108.2 . .
C62 C61 O6 104.8(9) . .
C62 C61 H61 110.8 . .
O6 C61 H61 110.8 . .
C62 C61 H62 110.8 . .
O6 C61 H62 110.8 . .
H61 C61 H62 108.9 . .
C64 O6 C61 110.1(11) . .
C68 O7 C65 111.2(7) . .
O7 C65 C66 105.6(6) . .
O7 C65 H65 110.6 . .
C66 C65 H65 110.6 . .
O7 C65 H66 110.6 . .
C66 C65 H66 110.6 . .
H65 C65 H66 108.7 . .
C67 C66 C65 105.7(7) . .
C67 C66 H67 110.6 . .
C65 C66 H67 110.6 . .
C67 C66 H68 110.6 . .
C65 C66 H68 110.6 . .
H67 C66 H68 108.7 . .
C68 C67 C66 108.0(8) . .
C68 C67 H69 110.1 . .
C66 C67 H69 110.1 . .
C68 C67 H70 110.1 . .
C66 C67 H70 110.1 . .
H69 C67 H70 108.4 . .
O7 C68 C67 107.3(8) . .
O7 C68 H71 110.3 . .
C67 C68 H71 110.3 . .
O7 C68 H72 110.3 . .
C67 C68 H72 110.3 . .
H71 C68 H72 108.5 . .

loop_
_geom_bond_atom_site_label_1
_geom_bond_atom_site_label_2
_geom_bond_distance
_geom_bond_site_symmetry_2
Pd1 C5 1.997(4) .
Pd1 O1 2.110(3) .
Pd1 O3 2.132(3) .
Pd1 P1 2.2269(10) .
Pd2 C13 2.004(4) .
Pd2 O4 2.098(3) .
Pd2 O2 2.135(3) .
Pd2 P2 2.2304(10) .
O1 C1 1.261(5) .
C1 O2 1.266(5) .
C1 C2 1.498(5) .
C2 H1 0.9800 .
C2 H2 0.9800 .
C2 H3 0.9800 .
O3 C3 1.263(4) .
C3 O4 1.267(5) 2_655
C3 C4 1.502(5) .
O4 C3 1.267(5) 2_655
C4 H4 0.9800 .
C4 H5 0.9800 .
C4 H6 0.9800 .
P1 C21 1.826(4) .
P1 C33 1.828(4) .
P1 C27 1.829(4) .
P2 C51 1.825(4) .
P2 C39 1.828(4) .
P2 C45 1.831(4) .
C5 C6 1.410(6) .
C5 C10 1.414(6) .
C6 C7 1.398(6) .
C6 C11 1.512(6) .
C7 C8 1.377(8) .
C7 H7 0.9500 .
C8 C9 1.385(8) .
C8 H8 0.9500 .
C9 C10 1.404(6) .
C9 H9 0.9500 .
C10 C12 1.505(7) .
C11 H10 0.9800 .
C11 H11 0.9800 .
C11 H12 0.9800 .
C12 H13 0.9800 .
C12 H14 0.9800 .
C12 H15 0.9800 .
C13 C14 1.403(6) .
C13 C18 1.412(6) .
C14 C15 1.399(6) .
C14 C19 1.515(6) .
C15 C16 1.378(8) .
C15 H16 0.9500 .
C16 C17 1.373(8) .
C16 H17 0.9500 .
C17 C18 1.389(6) .
C17 H18 0.9500 .
C18 C20 1.508(6) .
C19 H19 0.9800 .
C19 H20 0.9800 .
C19 H21 0.9800 .
C20 H22 0.9800 .
C20 H23 0.9800 .
C20 H24 0.9800 .
C21 C26 1.394(5) .
C21 C22 1.404(6) .
C22 C23 1.400(6) .
C22 H25 0.9500 .
C23 C24 1.367(6) .
C23 H26 0.9500 .
C24 F1 1.371(5) .
C24 C25 1.375(6) .
C25 C26 1.391(6) .
C25 H27 0.9500 .
C26 H28 0.9500 .
C27 C28 1.385(6) .
C27 C32 1.392(6) .
C28 C29 1.394(6) .
C28 H29 0.9500 .
C29 C30 1.371(7) .
C29 H30 0.9500 .
C30 C31 1.367(7) .
C30 F2 1.368(5) .
C31 C32 1.376(6) .
C31 H31 0.9500 .
C32 H32 0.9500 .
C33 C34 1.393(6) .
C33 C38 1.401(6) .
C34 C35 1.388(7) .
C34 H33 0.9500 .
C35 C36 1.373(8) .
C35 H34 0.9500 .
C36 F3 1.353(6) .
C36 C37 1.360(7) .
C37 C38 1.380(6) .
C37 H35 0.9500 .
C38 H36 0.9500 .
C39 C44 1.387(6) .
C39 C40 1.402(6) .
C40 C41 1.378(7) .
C40 H37 0.9500 .
C41 C42 1.377(8) .
C41 H38 0.9500 .
C42 F4 1.362(5) .
C42 C43 1.367(8) .
C43 C44 1.398(6) .
C43 H39 0.9500 .
C44 H40 0.9500 .
C45 C46 1.401(6) .
C45 C50 1.406(6) .
C46 C47 1.383(6) .
C46 H41 0.9500 .
C47 C48 1.369(7) .
C47 H42 0.9500 .
C48 F5 1.358(5) .
C48 C49 1.376(7) .
C49 C50 1.382(6) .
C49 H43 0.9500 .
C50 H44 0.9500 .
C51 C52 1.397(6) .
C51 C56 1.399(6) .
C52 C53 1.393(7) .
C52 H45 0.9500 .
C53 C54 1.365(9) .
C53 H46 0.9500 .
C54 C55 1.361(9) .
C54 F6 1.370(5) .
C55 C56 1.376(6) .
C55 H47 0.9500 .
C56 H48 0.9500 .
O5 C60 1.396(9) .
O5 C57 1.415(9) .
C57 C58 1.448(11) .
C57 H49 0.9900 .
C57 H50 0.9900 .
C58 C59 1.437(13) .
C58 H51 0.9900 .
C58 H52 0.9900 .
C59 C60 1.508(13) .
C59 H53 0.9900 .
C59 H54 0.9900 .
C60 H55 0.9900 .
C60 H56 0.9900 .
C64 C63 1.399(15) .
C64 O6 1.422(15) .
C64 H64 0.9900 .
C64 H63 0.9900 .
C63 C62 1.526(14) .
C63 H57 0.9900 .
C63 H58 0.9900 .
C62 C61 1.446(12) .
C62 H60 0.9900 .
C62 H59 0.9900 .
C61 O6 1.448(13) .
C61 H61 0.9900 .
C61 H62 0.9900 .
O7 C68 1.416(10) .
O7 C65 1.429(10) .
C65 C66 1.486(10) .
C65 H65 0.9900 .
C65 H66 0.9900 .
C66 C67 1.476(11) .
C66 H67 0.9900 .
C66 H68 0.9900 .
C67 C68 1.425(11) .
C67 H69 0.9900 .
C67 H70 0.9900 .
C68 H71 0.9900 .
C68 H72 0.9900 .

loop_
_geom_torsion_atom_site_label_1
_geom_torsion_atom_site_label_2
_geom_torsion_atom_site_label_3
_geom_torsion_atom_site_label_4
_geom_torsion
_geom_torsion_site_symmetry_4
C5 Pd1 O1 C1 93.6(3) .
O3 Pd1 O1 C1 -90.0(3) .
P1 Pd1 O1 C1 -170.8(3) .
Pd1 O1 C1 O2 163.9(2) .
Pd1 O1 C1 C2 -18.8(5) .
O1 C1 O2 Pd2 8.9(5) .
C2 C1 O2 Pd2 -168.5(3) .
C13 Pd2 O2 C1 109(7) .
O4 Pd2 O2 C1 -75.0(3) .
P2 Pd2 O2 C1 117.3(3) .
C5 Pd1 O3 C3 173(2) .
O1 Pd1 O3 C3 74.1(3) .
P1 Pd1 O3 C3 -117.3(3) .
Pd1 O3 C3 O4 -8.3(5) 2_655
Pd1 O3 C3 C4 169.1(2) .
C13 Pd2 O4 C3 -90.8(3) 2_655
O2 Pd2 O4 C3 89.3(3) 2_655
P2 Pd2 O4 C3 172.2(3) 2_655
C5 Pd1 P1 C21 -19.73(19) .
O1 Pd1 P1 C21 -115.5(4) .
O3 Pd1 P1 C21 163.68(17) .
C5 Pd1 P1 C33 102.78(18) .
O1 Pd1 P1 C33 7.0(4) .
O3 Pd1 P1 C33 -73.80(16) .
C5 Pd1 P1 C27 -144.20(18) .
O1 Pd1 P1 C27 120.0(4) .
O3 Pd1 P1 C27 39.22(15) .
C13 Pd2 P2 C51 6.2(2) .
O4 Pd2 P2 C51 103.3(4) .
O2 Pd2 P2 C51 -173.62(18) .
C13 Pd2 P2 C39 130.10(18) .
O4 Pd2 P2 C39 -132.8(4) .
O2 Pd2 P2 C39 -49.72(15) .
C13 Pd2 P2 C45 -114.68(18) .
O4 Pd2 P2 C45 -17.6(4) .
O2 Pd2 P2 C45 65.50(15) .
O1 Pd1 C5 C6 71.5(3) .
O3 Pd1 C5 C6 -28(2) .
P1 Pd1 C5 C6 -97.0(3) .
O1 Pd1 C5 C10 -107.3(3) .
O3 Pd1 C5 C10 153.4(19) .
P1 Pd1 C5 C10 84.2(3) .
C10 C5 C6 C7 -1.3(6) .
Pd1 C5 C6 C7 179.9(3) .
C10 C5 C6 C11 180.0(4) .
Pd1 C5 C6 C11 1.2(5) .
C5 C6 C7 C8 2.3(7) .
C11 C6 C7 C8 -178.9(4) .
C6 C7 C8 C9 -0.8(7) .
C7 C8 C9 C10 -1.8(7) .
C8 C9 C10 C5 2.8(7) .
C8 C9 C10 C12 -175.6(4) .
C6 C5 C10 C9 -1.2(6) .
Pd1 C5 C10 C9 177.6(3) .
C6 C5 C10 C12 177.2(4) .
Pd1 C5 C10 C12 -4.1(5) .
O4 Pd2 C13 C14 -69.0(3) .
O2 Pd2 C13 C14 107(7) .
P2 Pd2 C13 C14 98.8(3) .
O4 Pd2 C13 C18 109.4(3) .
O2 Pd2 C13 C18 -74(7) .
P2 Pd2 C13 C18 -82.9(3) .
C18 C13 C14 C15 1.3(6) .
Pd2 C13 C14 C15 179.7(3) .
C18 C13 C14 C19 -179.5(4) .
Pd2 C13 C14 C19 -1.2(5) .
C13 C14 C15 C16 -1.4(7) .
C19 C14 C15 C16 179.4(4) .
C14 C15 C16 C17 0.2(7) .
C15 C16 C17 C18 1.1(7) .
C16 C17 C18 C13 -1.2(7) .
C16 C17 C18 C20 178.2(4) .
C14 C13 C18 C17 0.0(6) .
Pd2 C13 C18 C17 -178.4(3) .
C14 C13 C18 C20 -179.4(4) .
Pd2 C13 C18 C20 2.2(5) .
C33 P1 C21 C26 120.4(3) .
C27 P1 C21 C26 12.8(4) .
Pd1 P1 C21 C26 -116.2(3) .
C33 P1 C21 C22 -61.6(4) .
C27 P1 C21 C22 -169.2(3) .
Pd1 P1 C21 C22 61.8(4) .
C26 C21 C22 C23 -1.4(6) .
P1 C21 C22 C23 -179.4(3) .
C21 C22 C23 C24 0.6(6) .
C22 C23 C24 F1 -179.5(4) .
C22 C23 C24 C25 0.8(7) .
C23 C24 C25 C26 -1.3(7) .
F1 C24 C25 C26 179.0(4) .
C24 C25 C26 C21 0.4(7) .
C22 C21 C26 C25 0.9(6) .
P1 C21 C26 C25 178.9(3) .
C21 P1 C27 C28 -106.8(3) .
C33 P1 C27 C28 143.5(3) .
Pd1 P1 C27 C28 27.7(4) .
C21 P1 C27 C32 73.4(3) .
C33 P1 C27 C32 -36.2(4) .
Pd1 P1 C27 C32 -152.1(3) .
C32 C27 C28 C29 1.7(6) .
P1 C27 C28 C29 -178.0(3) .
C27 C28 C29 C30 -0.5(7) .
C28 C29 C30 C31 -1.9(8) .
C28 C29 C30 F2 178.3(4) .
F2 C30 C31 C32 -177.2(5) .
C29 C30 C31 C32 3.0(8) .
C30 C31 C32 C27 -1.6(7) .
C28 C27 C32 C31 -0.6(6) .
P1 C27 C32 C31 179.1(4) .
C21 P1 C33 C34 -3.8(5) .
C27 P1 C33 C34 103.8(4) .
Pd1 P1 C33 C34 -136.3(4) .
C21 P1 C33 C38 179.5(3) .
C27 P1 C33 C38 -72.8(4) .
Pd1 P1 C33 C38 47.1(4) .
C38 C33 C34 C35 0.1(8) .
P1 C33 C34 C35 -176.5(5) .
C33 C34 C35 C36 -0.6(10) .
C34 C35 C36 F3 179.8(7) .
C34 C35 C36 C37 0.6(11) .
F3 C36 C37 C38 -179.3(6) .
C35 C36 C37 C38 -0.1(11) .
C36 C37 C38 C33 -0.4(9) .
C34 C33 C38 C37 0.4(7) .
P1 C33 C38 C37 177.2(4) .
C51 P2 C39 C44 115.9(3) .
C45 P2 C39 C44 -135.6(3) .
Pd2 P2 C39 C44 -15.4(4) .
C51 P2 C39 C40 -66.1(4) .
C45 P2 C39 C40 42.4(4) .
Pd2 P2 C39 C40 162.6(3) .
C44 C39 C40 C41 -0.8(7) .
P2 C39 C40 C41 -178.8(4) .
C39 C40 C41 C42 1.8(8) .
C40 C41 C42 F4 178.8(5) .
C40 C41 C42 C43 -1.1(9) .
F4 C42 C43 C44 179.4(5) .
C41 C42 C43 C44 -0.7(8) .
C40 C39 C44 C43 -1.1(6) .
P2 C39 C44 C43 176.9(3) .
C42 C43 C44 C39 1.8(7) .
C51 P2 C45 C46 22.6(4) .
C39 P2 C45 C46 -86.1(4) .
Pd2 P2 C45 C46 151.7(3) .
C51 P2 C45 C50 -162.5(3) .
C39 P2 C45 C50 88.7(4) .
Pd2 P2 C45 C50 -33.4(4) .
C50 C45 C46 C47 -0.8(6) .
P2 C45 C46 C47 174.1(3) .
C45 C46 C47 C48 0.5(6) .
C46 C47 C48 F5 -178.2(4) .
C46 C47 C48 C49 0.4(7) .
F5 C48 C49 C50 177.5(4) .
C47 C48 C49 C50 -1.2(7) .
C48 C49 C50 C45 0.9(7) .
C46 C45 C50 C49 0.0(6) .
P2 C45 C50 C49 -175.1(4) .
C39 P2 C51 C52 -23.9(4) .
C45 P2 C51 C52 -131.1(4) .
Pd2 P2 C51 C52 104.5(3) .
C39 P2 C51 C56 161.5(3) .
C45 P2 C51 C56 54.3(4) .
Pd2 P2 C51 C56 -70.1(4) .
C56 C51 C52 C53 0.6(7) .
P2 C51 C52 C53 -174.1(4) .
C51 C52 C53 C54 -1.3(8) .
C52 C53 C54 C55 1.1(9) .
C52 C53 C54 F6 -179.4(5) .
C53 C54 C55 C56 -0.3(8) .
F6 C54 C55 C56 -179.8(4) .
C54 C55 C56 C51 -0.5(7) .
C52 C51 C56 C55 0.3(7) .
P2 C51 C56 C55 175.0(3) .
C60 O5 C57 C58 2.2(9) .
O5 C57 C58 C59 -12.9(10) .
C57 C58 C59 C60 17.2(11) .
C57 O5 C60 C59 8.9(9) .
C58 C59 C60 O5 -16.3(10) .
O6 C64 C63 C62 2.5(16) .
C64 C63 C62 C61 -4.4(14) .
C63 C62 C61 O6 4.5(12) .
C63 C64 O6 C61 0.3(17) .
C62 C61 O6 C64 -3.0(14) .
C68 O7 C65 C66 3.5(10) .
O7 C65 C66 C67 -11.3(9) .
C65 C66 C67 C68 15.3(10) .
C65 O7 C68 C67 6.1(11) .
C66 C67 C68 O7 -13.3(11) .
